data_7702375
loop_
_publ_author_name
'Maria, Leonor'
'Campello, Maria Paula'
'Domingos, \^Angela'
'Santos, Isabel'
'Andersen, Richard'

_publ_section_title
;
 Synthesis and structure of uranium(III) complexes with
 dihydrobis(pyrazolyl)borates
;
_journal_issue 12
_journal_name_full 'Journal of the Chemical Society, Dalton Transactions'
_journal_page_first 2015
_journal_paper_doi 10.1039/a900744j
_journal_year 1999
_chemical_formula_structural '[U{H2B(3tBu,5Me-pz)2}I2(OPPh3)2].2C7H8'
_chemical_formula_sum 'C66 H74 B I2 N4 O2 P2 U'
_chemical_formula_weight 1519.87
_space_group_IT_number 14
_space_group_name_Hall '-P 2yn'
_space_group_name_H-M_alt 'P 1 21/n 1'
_symmetry_cell_setting monoclinic
_symmetry_space_group_name_H-M 'P 1 21/n 1'
_atom_sites_solution_hydrogens geom
_atom_sites_solution_primary direct
_atom_sites_solution_secondary difmap
_audit_creation_method SHELXL
_cell_angle_alpha 90.00
_cell_angle_beta 96.894(12)
_cell_angle_gamma 90.00
_cell_formula_units_Z 4
_cell_length_a 17.950(3)
_cell_length_b 19.866(3)
_cell_length_c 18.793(2)
_cell_measurement_reflns_used 25
_cell_measurement_temperature 293(2)
_cell_measurement_theta_max 13.5
_cell_measurement_theta_min 7.6
_cell_volume 6653.0(17)
_computing_cell_refinement 'CAD4 software(Enraf-Nonius,1989)'
_computing_data_collection 'CAD4 software(Enraf-Nonius,1989)'
_computing_data_reduction process-MOLEN(Fair,1990)
_computing_molecular_graphics ORTEP(Johnson,1976)
_computing_structure_refinement 'SHELXL-93 (Sheldrick,1993)'
_computing_structure_solution 'SHELXS-86 (Sheldrick,1990)'
_diffrn_ambient_temperature 293(2)
_diffrn_measurement_device 'CAD4-Enraf Nonius'
_diffrn_measurement_method '\w/2\q scan'
_diffrn_radiation_monochromator graphite
_diffrn_radiation_source 'fine-focus sealed tube'
_diffrn_radiation_type MoK\a
_diffrn_radiation_wavelength 0.71073
_diffrn_reflns_av_R_equivalents 0.1342
_diffrn_reflns_av_sigmaI/netI 0.1867
_diffrn_reflns_limit_h_max 18
_diffrn_reflns_limit_h_min -21
_diffrn_reflns_limit_k_max 21
_diffrn_reflns_limit_k_min 0
_diffrn_reflns_limit_l_max 0
_diffrn_reflns_limit_l_min -19
_diffrn_reflns_number 9576
_diffrn_reflns_theta_max 24.97
_diffrn_reflns_theta_min 1.54
_diffrn_standards_decay_% 61.0
_diffrn_standards_interval_count 100
_diffrn_standards_interval_time 1800
_diffrn_standards_number 3
_exptl_absorpt_coefficient_mu 3.459
_exptl_absorpt_correction_T_max 0.9989
_exptl_absorpt_correction_T_min 0.7385
_exptl_absorpt_correction_type 'empirical via \y-scan North et al (1968)'
_exptl_crystal_colour dark-red
_exptl_crystal_density_diffrn 1.517
_exptl_crystal_density_meas ?
_exptl_crystal_description irregular
_exptl_crystal_F_000 2988
_exptl_crystal_size_max 0.49
_exptl_crystal_size_mid 0.43
_exptl_crystal_size_min 0.27
_refine_diff_density_max 1.958
_refine_diff_density_min -2.139
_refine_diff_density_rms 0.217
_refine_ls_extinction_method none
_refine_ls_goodness_of_fit_all 1.050
_refine_ls_goodness_of_fit_obs 1.143
_refine_ls_matrix_type full
_refine_ls_number_parameters 454
_refine_ls_number_reflns 7394
_refine_ls_number_restraints 22
_refine_ls_restrained_S_all 1.233
_refine_ls_restrained_S_obs 1.140
_refine_ls_R_factor_all 0.2191
_refine_ls_R_factor_obs 0.1004
_refine_ls_shift/esd_max -0.001
_refine_ls_shift/esd_mean 0.000
_refine_ls_structure_factor_coef Fsqd
_refine_ls_weighting_details 'w=1/[\s^2^(Fo^2^)+(0.0749P)^2^+141.6814P] where P=(Fo^2^+2Fc^2^)/3'
_refine_ls_weighting_scheme calc
_refine_ls_wR_factor_all 0.2977
_refine_ls_wR_factor_obs 0.1902
_reflns_number_observed 4395
_reflns_number_total 9070
_reflns_observed_criterion >2sigma(I)
_cod_data_source_file 900744j.txt
_cod_data_source_block 2
_cod_depositor_comments
;
The following automatic conversions were performed:

data item '_exptl_crystal_density_meas' value 'not measured' was
changed to '?' -- the value is perceived as not measured.

data item '_refine_ls_weighting_scheme' value 'calc
w=1/[\s^2^(Fo^2^)+(0.0749P)^2^+141.6814P] where P=(Fo^2^+2Fc^2^)/3'
was changed to 'calc'. A new data item '_refine_ls_weighting_details'
was created with the value set to
'w=1/[\s^2^(Fo^2^)+(0.0749P)^2^+141.6814P] where P=(Fo^2^+2Fc^2^)/3'.

Automatic conversion script
Id: cif_fix_values 6909 2019-04-08 15:41:33Z antanas 
;
_cod_original_sg_symbol_H-M P2(1)/n
_cod_database_code 7702375

loop_
_symmetry_equiv_pos_as_xyz
'x, y, z'
'-x+1/2, y+1/2, -z+1/2'
'-x, -y, -z'
'x-1/2, -y-1/2, z-1/2'

loop_
_atom_site_aniso_label
_atom_site_aniso_U_11
_atom_site_aniso_U_22
_atom_site_aniso_U_33
_atom_site_aniso_U_23
_atom_site_aniso_U_13
_atom_site_aniso_U_12
U1 0.0325(5) 0.0332(5) 0.0346(6) -0.0009(6) -0.0060(4) -0.0041(5)
I1 0.0516(12) 0.0740(14) 0.0385(11) 0.0052(10) -0.0107(9) -0.0050(10)
I2 0.0491(12) 0.0641(14) 0.0579(13) -0.0025(11) 0.0047(10) 0.0087(10)
P1 0.035(4) 0.038(4) 0.053(5) -0.003(4) -0.005(4) -0.011(3)
P2 0.033(4) 0.061(5) 0.049(5) 0.001(4) 0.004(4) 0.004(4)
O1 0.045(10) 0.038(11) 0.058(11) 0.011(10) -0.007(9) -0.036(9)
O2 0.029(8) 0.030(9) 0.022(8) 0.011(8) -0.024(7) -0.011(8)
N1 0.018(11) 0.057(15) 0.037(13) -0.006(11) 0.004(9) -0.005(10)
N2 0.029(12) 0.031(13) 0.053(15) -0.004(11) 0.004(11) 0.001(10)
N11 0.056(16) 0.038(14) 0.066(17) -0.014(13) -0.019(13) 0.002(12)
N21 0.056(16) 0.050(16) 0.057(17) 0.003(14) 0.017(13) 0.010(13)
C11 0.106(29) 0.051(21) 0.055(21) -0.031(17) -0.013(20) -0.031(20)
C131 0.065(22) 0.082(24) 0.048(20) 0.004(18) -0.029(17) -0.044(19)
C13 0.055(19) 0.047(18) 0.046(18) 0.029(15) -0.009(15) -0.030(15)
C21 0.072(22) 0.030(17) 0.062(21) 0.013(16) -0.005(17) -0.008(15)
C22 0.053(9) 0.053(9) 0.054(9) 0.005(5) 0.006(5) 0.001(5)
C23 0.043(17) 0.076(22) 0.029(17) 0.001(16) 0.010(14) -0.002(16)
C111 0.082(28) 0.116(34) 0.152(40) -0.065(30) -0.013(27) -0.045(26)
C12 0.069(24) 0.091(28) 0.077(25) 0.003(21) -0.043(20) -0.046(20)
C132 0.064(23) 0.149(35) 0.063(23) 0.013(23) -0.012(18) -0.054(24)
C133 0.034(17) 0.090(24) 0.080(23) 0.032(19) -0.007(16) 0.003(17)
C211 0.137(34) 0.022(17) 0.096(28) 0.023(17) 0.000(24) -0.020(19)
C134 0.051(19) 0.120(29) 0.052(21) 0.029(20) -0.013(17) -0.019(20)
C231 0.075(23) 0.094(26) 0.019(16) -0.001(17) 0.005(15) 0.042(20)
C232 0.104(29) 0.091(25) 0.047(20) -0.009(18) 0.051(20) -0.029(22)
C233 0.028(15) 0.075(22) 0.077(22) -0.005(19) -0.021(15) 0.012(15)
C234 0.077(24) 0.093(26) 0.067(23) -0.010(20) -0.039(19) 0.022(20)
B1 0.041(9) 0.041(9) 0.042(9) -0.001(5) 0.008(5) 0.002(5)

loop_
_atom_site_label
_atom_site_type_symbol
_atom_site_fract_x
_atom_site_fract_y
_atom_site_fract_z
_atom_site_U_iso_or_equiv
_atom_site_thermal_displace_type
_atom_site_occupancy
_atom_site_calc_flag
_atom_site_refinement_flags
U1 U 0.31299(5) 0.18987(5) 0.10595(5) 0.0343(3) Uani 1 d .
I1 I 0.31205(11) 0.21114(10) -0.06099(9) 0.0560(6) Uani 1 d .
I2 I 0.19464(11) 0.23995(10) 0.20893(11) 0.0572(6) Uani 1 d .
P1 P 0.3490(4) 0.3784(3) 0.0979(4) 0.043(2) Uani 1 d .
P2 P 0.5269(4) 0.1673(4) 0.1108(4) 0.048(2) Uani 1 d .
O1 O 0.3448(9) 0.3052(8) 0.1166(9) 0.048(5) Uani 1 d .
O2 O 0.4436(7) 0.1839(7) 0.1040(7) 0.029(4) Uani 1 d .
N1 N 0.2094(10) 0.1029(11) 0.0596(10) 0.037(5) Uani 1 d .
N2 N 0.3499(10) 0.1034(10) 0.2066(11) 0.038(5) Uani 1 d .
N11 N 0.2440(13) 0.0400(11) 0.0595(12) 0.056(7) Uani 1 d .
N21 N 0.3367(13) 0.0429(12) 0.1764(12) 0.054(6) Uani 1 d .
C11 C 0.1964(20) -0.0055(16) 0.0316(16) 0.072(11) Uani 1 d .
C131 C 0.0774(17) 0.1479(16) 0.0137(16) 0.068(10) Uani 1 d .
C13 C 0.1386(16) 0.0938(14) 0.0267(14) 0.050(8) Uani 1 d .
C21 C 0.3492(17) -0.0068(13) 0.2260(16) 0.056(8) Uani 1 d .
C22 C 0.3686(16) 0.0263(14) 0.2885(16) 0.054(8) Uani 1 d U
H22 H 0.3814(16) 0.0055(14) 0.3325(16) 0.064 Uiso 1 calc R
C23 C 0.3668(15) 0.0942(15) 0.2783(14) 0.049(8) Uani 1 d .
C1 C 0.2765(15) 0.4009(13) 0.0308(14) 0.044(7) Uiso 1 d .
C100 C 0.2047(19) 0.3910(16) 0.0454(19) 0.082(11) Uiso 1 d .
H100 H 0.1952(19) 0.3749(16) 0.0899(19) 0.098 Uiso 1 calc R
C101 C 0.1434(23) 0.4061(19) -0.0098(21) 0.102(13) Uiso 1 d .
H101 H 0.0947(23) 0.3925(19) -0.0051(21) 0.123 Uiso 1 calc R
C102 C 0.1588(23) 0.4398(19) -0.0673(21) 0.097(12) Uiso 1 d .
H102 H 0.1189(23) 0.4582(19) -0.0971(21) 0.116 Uiso 1 calc R
C103 C 0.2293(29) 0.4493(24) -0.0853(27) 0.144(18) Uiso 1 d .
H103 H 0.2380(29) 0.4648(24) -0.1302(27) 0.173 Uiso 1 calc R
C104 C 0.2897(23) 0.4335(18) -0.0299(20) 0.098(13) Uiso 1 d .
H104 H 0.3385(23) 0.4458(18) -0.0360(20) 0.118 Uiso 1 calc R
C111 C 0.2148(20) -0.0770(18) 0.0185(21) 0.119(16) Uani 1 d .
H11A H 0.2649(20) -0.0865(18) 0.0401(21) 0.178 Uiso 1 calc R
H11B H 0.2114(20) -0.0849(18) -0.0322(21) 0.178 Uiso 1 calc R
H11C H 0.1800(20) -0.1057(18) 0.0390(21) 0.178 Uiso 1 calc R
C12 C 0.1261(18) 0.0269(17) 0.0072(17) 0.083(12) Uani 1 d .
H12 H 0.0827(18) 0.0076(17) -0.0162(17) 0.100 Uiso 1 calc R
C132 C 0.0254(17) 0.1351(19) -0.0532(16) 0.094(13) Uani 1 d .
H13A H 0.0039(17) 0.0910(19) -0.0510(16) 0.140 Uiso 1 calc R
H13B H 0.0527(17) 0.1378(19) -0.0940(16) 0.140 Uiso 1 calc R
H13C H -0.0139(17) 0.1681(19) -0.0575(16) 0.140 Uiso 1 calc R
C133 C 0.1106(15) 0.2172(15) 0.0094(16) 0.069(10) Uani 1 d .
H13D H 0.1442(15) 0.2260(15) 0.0521(16) 0.104 Uiso 1 calc R
H13E H 0.0711(15) 0.2501(15) 0.0048(16) 0.104 Uiso 1 calc R
H13F H 0.1378(15) 0.2197(15) -0.0316(16) 0.104 Uiso 1 calc R
C211 C 0.3406(20) -0.0781(12) 0.2078(17) 0.086(12) Uani 1 d .
H21A H 0.3260(20) -0.0827(12) 0.1571(17) 0.129 Uiso 1 calc R
H21B H 0.3028(20) -0.0975(12) 0.2334(17) 0.129 Uiso 1 calc R
H21C H 0.3874(20) -0.1009(12) 0.2207(17) 0.129 Uiso 1 calc R
C134 C 0.0289(16) 0.1471(17) 0.0803(15) 0.076(10) Uani 1 d .
H13G H 0.0613(16) 0.1553(17) 0.1239(15) 0.114 Uiso 1 calc R
H13H H 0.0053(16) 0.1040(17) 0.0829(15) 0.114 Uiso 1 calc R
H13I H -0.0088(16) 0.1815(17) 0.0738(15) 0.114 Uiso 1 calc R
C2 C 0.4389(14) 0.3956(12) 0.0692(13) 0.040(7) Uiso 1 d .
C200 C 0.4617(15) 0.3614(13) 0.0121(14) 0.048(7) Uiso 1 d .
H200 H 0.4287(15) 0.3313(13) -0.0130(14) 0.058 Uiso 1 calc R
C201 C 0.5320(19) 0.3703(17) -0.0090(19) 0.082(11) Uiso 1 d .
H201 H 0.5465(19) 0.3459(17) -0.0472(19) 0.098 Uiso 1 calc R
C202 C 0.5811(20) 0.4166(17) 0.0280(18) 0.083(11) Uiso 1 d .
H202 H 0.6296(20) 0.4228(17) 0.0165(18) 0.100 Uiso 1 calc R
C203 C 0.5546(17) 0.4519(15) 0.0810(16) 0.062(9) Uiso 1 d .
H203 H 0.5854(17) 0.4854(15) 0.1030(16) 0.074 Uiso 1 calc R
C204 C 0.4858(17) 0.4424(15) 0.1053(16) 0.067(9) Uiso 1 d .
H204 H 0.4719(17) 0.4663(15) 0.1441(16) 0.080 Uiso 1 calc R
C231 C 0.3892(18) 0.1481(17) 0.3299(14) 0.062(9) Uani 1 d .
C232 C 0.3274(18) 0.1562(16) 0.3792(15) 0.077(11) Uani 1 d .
H23A H 0.3412(18) 0.1914(16) 0.4134(15) 0.116 Uiso 1 calc R
H23B H 0.3215(18) 0.1147(16) 0.4041(15) 0.116 Uiso 1 calc R
H23C H 0.2810(18) 0.1677(16) 0.3510(15) 0.116 Uiso 1 calc R
C233 C 0.4014(14) 0.2135(14) 0.2921(16) 0.062(9) Uani 1 d .
H23D H 0.4160(14) 0.2479(14) 0.3269(16) 0.093 Uiso 1 calc R
H23E H 0.3557(14) 0.2266(14) 0.2636(16) 0.093 Uiso 1 calc R
H23F H 0.4402(14) 0.2077(14) 0.2617(16) 0.093 Uiso 1 calc R
C234 C 0.4659(17) 0.1290(16) 0.3763(16) 0.083(11) Uani 1 d .
H23G H 0.4803(17) 0.1645(16) 0.4099(16) 0.124 Uiso 1 calc R
H23H H 0.5042(17) 0.1232(16) 0.3453(16) 0.124 Uiso 1 calc R
H23I H 0.4598(17) 0.0879(16) 0.4018(16) 0.124 Uiso 1 calc R
C3 C 0.3440(15) 0.4318(13) 0.1759(14) 0.045(7) Uiso 1 d .
C300 C 0.3237(17) 0.4967(16) 0.1707(18) 0.069(9) Uiso 1 d .
H300 H 0.3063(17) 0.5148(16) 0.1262(18) 0.082 Uiso 1 calc R
C301 C 0.3284(19) 0.5356(19) 0.2292(19) 0.086(11) Uiso 1 d .
H301 H 0.3160(19) 0.5810(19) 0.2244(19) 0.104 Uiso 1 calc R
C302 C 0.3500(18) 0.5112(17) 0.2929(19) 0.077(10) Uiso 1 d .
H302 H 0.3498(18) 0.5390(17) 0.3326(19) 0.092 Uiso 1 calc R
C303 C 0.3726(19) 0.4468(17) 0.3028(19) 0.085(11) Uiso 1 d .
H303 H 0.3914(19) 0.4305(17) 0.3478(19) 0.102 Uiso 1 calc R
C304 C 0.3663(16) 0.4053(16) 0.2409(16) 0.061(9) Uiso 1 d .
H304 H 0.3775(16) 0.3597(16) 0.2453(16) 0.073 Uiso 1 calc R
C4 C 0.5467(13) 0.0797(12) 0.1241(13) 0.035(6) Uiso 1 d .
C400 C 0.5820(16) 0.0425(15) 0.0765(16) 0.060(8) Uiso 1 d .
H400 H 0.5943(16) 0.0624(15) 0.0347(16) 0.072 Uiso 1 calc R
C401 C 0.6001(19) -0.0267(17) 0.0908(18) 0.082(11) Uiso 1 d .
H401 H 0.6262(19) -0.0524(17) 0.0607(18) 0.098 Uiso 1 calc R
C402 C 0.5761(19) -0.0531(18) 0.1528(18) 0.084(11) Uiso 1 d .
H402 H 0.5841(19) -0.0985(18) 0.1631(18) 0.101 Uiso 1 calc R
C403 C 0.5418(19) -0.0152(17) 0.1982(19) 0.084(11) Uiso 1 d .
H403 H 0.5272(19) -0.0343(17) 0.2395(19) 0.101 Uiso 1 calc R
C404 C 0.5284(16) 0.0510(15) 0.1839(16) 0.064(9) Uiso 1 d .
H404 H 0.5059(16) 0.0770(15) 0.2166(16) 0.076 Uiso 1 calc R
C5 C 0.5706(13) 0.2139(12) 0.1827(12) 0.035(6) Uiso 1 d .
C500 C 0.6222(17) 0.1833(17) 0.2357(16) 0.071(9) Uiso 1 d .
H500 H 0.6341(17) 0.1378(17) 0.2335(16) 0.085 Uiso 1 calc R
C501 C 0.6557(20) 0.2253(17) 0.2930(19) 0.085(11) Uiso 1 d .
H501 H 0.6891(20) 0.2065(17) 0.3293(19) 0.102 Uiso 1 calc R
C502 C 0.6391(20) 0.2940(18) 0.2952(20) 0.091(11) Uiso 1 d .
H502 H 0.6631(20) 0.3210(18) 0.3313(20) 0.110 Uiso 1 calc R
C503 C 0.5862(18) 0.3215(18) 0.2428(17) 0.081(10) Uiso 1 d .
H503 H 0.5746(18) 0.3670(18) 0.2451(17) 0.097 Uiso 1 calc R
C504 C 0.5498(17) 0.2820(15) 0.1864(16) 0.063(9) Uiso 1 d .
H504 H 0.5133(17) 0.3005(15) 0.1528(16) 0.076 Uiso 1 calc R
C6 C 0.5695(15) 0.1916(14) 0.0339(14) 0.053(7) Uiso 1 d .
C600 C 0.6423(18) 0.2158(15) 0.0401(18) 0.074(10) Uiso 1 d .
H600 H 0.6700(18) 0.2206(15) 0.0849(18) 0.089 Uiso 1 calc R
C601 C 0.6728(21) 0.2326(17) -0.0212(20) 0.089(11) Uiso 1 d .
H601 H 0.7213(21) 0.2499(17) -0.0156(20) 0.107 Uiso 1 calc R
C602 C 0.6399(21) 0.2266(17) -0.0861(20) 0.089(11) Uiso 1 d .
H602 H 0.6651(21) 0.2366(17) -0.1253(20) 0.106 Uiso 1 calc R
C603 C 0.5642(21) 0.2043(17) -0.0957(20) 0.092(12) Uiso 1 d .
H603 H 0.5381(21) 0.2008(17) -0.1413(20) 0.111 Uiso 1 calc R
C604 C 0.5287(20) 0.1871(17) -0.0333(18) 0.084(10) Uiso 1 d .
H604 H 0.4789(20) 0.1731(17) -0.0382(18) 0.101 Uiso 1 calc R
B1 B 0.3251(17) 0.0342(16) 0.0925(15) 0.041(8) Uani 1 d DU
H1A H 0.3556(17) 0.0696(16) 0.0705(16) 0.049 Uiso 1 calc RD
H1B H 0.3450(17) -0.0113(16) 0.0801(16) 0.049 Uiso 1 calc RD
C1S C 0.8108(37) 0.0851(32) 0.2535(36) 0.215(29) Uiso 1 d D
C2S C 0.8753(32) 0.1213(36) 0.2854(39) 0.242(33) Uiso 1 d D
C3S C 0.9555(32) 0.1209(28) 0.2886(31) 0.203(27) Uiso 1 d D
C4S C 0.9422(27) 0.0649(24) 0.2398(26) 0.142(18) Uiso 1 d D
C5S C 0.9015(27) 0.0131(26) 0.2000(28) 0.165(21) Uiso 1 d D
C6S C 0.8280(30) 0.0348(27) 0.2121(40) 0.236(33) Uiso 1 d D
C7S C 0.7717(30) -0.0115(37) 0.1849(45) 0.319(46) Uiso 1 d D
C8S C 0.4939(35) 0.1585(33) 0.6309(37) 0.176(23) Uiso 1 d .
C9S C 0.4577(40) 0.1892(31) 0.6848(35) 0.183(23) Uiso 1 d .
C10S C 0.3803(49) 0.1928(37) 0.7062(42) 0.225(31) Uiso 1 d .
C11S C 0.3438(68) 0.1639(59) 0.6412(67) 0.317(56) Uiso 1 d .
C12S C 0.3631(41) 0.1244(34) 0.6002(35) 0.176(25) Uiso 1 d .
C13S C 0.4480(63) 0.1124(46) 0.5888(47) 0.292(42) Uiso 1 d .
C14S C 0.2780(40) 0.1578(33) 0.6705(35) 0.197(27) Uiso 1 d .

loop_
_atom_type_symbol
_atom_type_description
_atom_type_scat_dispersion_real
_atom_type_scat_dispersion_imag
_atom_type_scat_source
H H 0.0000 0.0000 'International Tables Vol C Tables 4.2.6.8 and 6.1.1.4'
C C 0.0033 0.0016 'International Tables Vol C Tables 4.2.6.8 and 6.1.1.4'
N N 0.0061 0.0033 'International Tables Vol C Tables 4.2.6.8 and 6.1.1.4'
B B 0.0013 0.0007 'International Tables Vol C Tables 4.2.6.8 and 6.1.1.4'
O O 0.0106 0.0060 'International Tables Vol C Tables 4.2.6.8 and 6.1.1.4'
P P 0.1023 0.0942 'International Tables Vol C Tables 4.2.6.8 and 6.1.1.4'
I I -0.4742 1.8119 'International Tables Vol C Tables 4.2.6.8 and 6.1.1.4'
U U -9.6767 9.6646 'International Tables Vol C Tables 4.2.6.8 and 6.1.1.4'

loop_
_geom_angle_atom_site_label_1
_geom_angle_atom_site_label_2
_geom_angle_atom_site_label_3
_geom_angle
O2 U1 O1 79.6(5)
O2 U1 N2 79.0(5)
O1 U1 N2 123.0(6)
O2 U1 N1 129.3(6)
O1 U1 N1 145.6(6)
N2 U1 N1 85.1(6)
O2 U1 B1 82.5(7)
O1 U1 B1 162.1(7)
N2 U1 B1 52.0(7)
N1 U1 B1 50.9(7)
O2 U1 I1 83.0(3)
O1 U1 I1 85.8(4)
N2 U1 I1 141.8(5)
N1 U1 I1 80.7(4)
B1 U1 I1 92.5(5)
O2 U1 I2 139.5(3)
O1 U1 I2 79.5(4)
N2 U1 I2 83.9(5)
N1 U1 I2 84.8(4)
B1 U1 I2 114.6(6)
I1 U1 I2 129.31(6)
O1 P1 C1 111.1(11)
O1 P1 C2 109.1(11)
C1 P1 C2 110.5(13)
O1 P1 C3 111.6(12)
C1 P1 C3 109.1(13)
C2 P1 C3 105.4(12)
O2 P2 C5 107.2(10)
O2 P2 C6 112.6(11)
C5 P2 C6 106.7(13)
O2 P2 C4 113.5(10)
C5 P2 C4 110.2(11)
C6 P2 C4 106.3(13)
P1 O1 U1 159.8(10)
P2 O2 U1 168.7(9)
C13 N1 N11 105.7(20)
C13 N1 U1 146.3(18)
N11 N1 U1 107.1(13)
N21 N2 C23 107.9(21)
N21 N2 U1 105.6(15)
C23 N2 U1 145.5(18)
C11 N11 N1 110.5(24)
C11 N11 B1 131.3(27)
N1 N11 B1 118.1(20)
N2 N21 C21 110.8(22)
N2 N21 B1 121.2(22)
C21 N21 B1 126.8(24)
N11 C11 C12 108.9(27)
N11 C11 C111 125.4(33)
C12 C11 C111 125.3(27)
C132 C131 C133 108.8(26)
C132 C131 C13 112.1(28)
C133 C131 C13 111.7(23)
C132 C131 C134 108.1(24)
C133 C131 C134 107.8(27)
C13 C131 C134 108.2(24)
N1 C13 C12 111.2(27)
N1 C13 C131 126.2(24)
C12 C13 C131 122.6(25)
C22 C21 N21 104.2(24)
C22 C21 C211 133.2(28)
N21 C21 C211 122.6(27)
C21 C22 C23 111.2(27)
N2 C23 C22 105.7(25)
N2 C23 C231 124.6(26)
C22 C23 C231 129.0(27)
C104 C1 C100 120.2(31)
C104 C1 P1 122.4(26)
C100 C1 P1 117.0(24)
C1 C100 C101 118.7(34)
C102 C101 C100 118.2(40)
C101 C102 C103 124.2(46)
C102 C103 C104 115.5(47)
C1 C104 C103 121.2(40)
C13 C12 C11 103.6(24)
C200 C2 C204 119.8(27)
C200 C2 P1 120.3(20)
C204 C2 P1 119.9(22)
C2 C200 C201 122.0(28)
C200 C201 C202 119.0(34)
C203 C202 C201 116.8(35)
C202 C203 C204 125.6(33)
C2 C204 C203 116.6(30)
C23 C231 C233 111.1(22)
C23 C231 C232 108.3(28)
C233 C231 C232 110.4(25)
C23 C231 C234 109.9(24)
C233 C231 C234 107.4(27)
C232 C231 C234 109.6(23)
C300 C3 C304 119.4(29)
C300 C3 P1 122.7(24)
C304 C3 P1 117.8(22)
C301 C300 C3 120.5(34)
C302 C301 C300 121.2(38)
C301 C302 C303 122.1(38)
C302 C303 C304 116.4(34)
C3 C304 C303 120.2(30)
C404 C4 C400 119.9(26)
C404 C4 P2 118.0(21)
C400 C4 P2 122.1(21)
C4 C400 C401 120.5(30)
C402 C401 C400 115.6(34)
C403 C402 C401 122.2(36)
C402 C403 C404 120.1(37)
C4 C404 C403 121.6(32)
C504 C5 C500 122.3(25)
C504 C5 P2 116.8(20)
C500 C5 P2 120.8(20)
C5 C500 C501 117.2(30)
C502 C501 C500 121.2(35)
C503 C502 C501 119.4(36)
C502 C503 C504 121.7(34)
C5 C504 C503 118.0(28)
C600 C6 C604 119.3(30)
C600 C6 P2 121.2(23)
C604 C6 P2 119.5(24)
C601 C600 C6 118.7(33)
C602 C601 C600 125.8(39)
C601 C602 C603 118.0(39)
C602 C603 C604 118.8(35)
C6 C604 C603 119.4(33)
N11 B1 N21 114.0(22)
N11 B1 U1 83.4(15)
N21 B1 U1 79.2(14)
C6S C1S C2S 113.1(70)
C1S C2S C3S 140.4(70)
C1S C2S C4S 92.1(53)
C3S C2S C4S 48.3(24)
C2S C3S C4S 83.7(45)
C5S C4S C3S 158.1(52)
C5S C4S C2S 110.4(42)
C3S C4S C2S 48.0(23)
C4S C5S C6S 97.1(43)
C1S C6S C7S 119.7(43)
C1S C6S C5S 127.2(47)
C7S C6S C5S 112.2(22)
C9S C8S C13S 113.3(71)
C8S C9S C10S 137.7(68)
C11S C10S C9S 95.5(76)
C11S C10S C14S 43.1(57)
C9S C10S C14S 137.6(64)
C12S C11S C14S 122.6(100)
C12S C11S C10S 133.0(100)
C14S C11S C10S 91.2(99)
C11S C12S C13S 123.4(98)
C8S C13S C12S 109.6(74)
C11S C14S C10S 45.8(62)

loop_
_geom_bond_atom_site_label_1
_geom_bond_atom_site_label_2
_geom_bond_distance
U1 O2 2.351(14)
U1 O1 2.36(2)
U1 N2 2.58(2)
U1 N1 2.61(2)
U1 B1 3.11(3)
U1 I1 3.164(2)
U1 I2 3.199(2)
P1 O1 1.50(2)
P1 C1 1.76(3)
P1 C2 1.79(3)
P1 C3 1.82(3)
P2 O2 1.523(15)
P2 C5 1.75(2)
P2 C6 1.78(3)
P2 C4 1.79(2)
N1 C13 1.36(3)
N1 N11 1.40(3)
N2 N21 1.34(3)
N2 C23 1.36(3)
N11 C11 1.31(3)
N11 B1 1.52(3)
N21 C21 1.36(3)
N21 B1 1.57(3)
C11 C12 1.44(4)
C11 C111 1.48(4)
C131 C132 1.50(3)
C131 C133 1.51(4)
C131 C13 1.54(4)
C131 C134 1.61(4)
C13 C12 1.39(4)
C21 C22 1.35(4)
C21 C211 1.46(3)
C22 C23 1.36(4)
C23 C231 1.47(4)
C1 C104 1.36(4)
C1 C100 1.36(4)
C100 C101 1.45(4)
C101 C102 1.33(4)
C102 C103 1.36(5)
C103 C104 1.44(5)
C2 C200 1.37(3)
C2 C204 1.38(4)
C200 C201 1.38(4)
C201 C202 1.40(4)
C202 C203 1.35(4)
C203 C204 1.38(4)
C231 C233 1.51(4)
C231 C232 1.54(4)
C231 C234 1.58(3)
C3 C300 1.34(4)
C3 C304 1.35(3)
C300 C301 1.34(4)
C301 C302 1.31(4)
C302 C303 1.35(4)
C303 C304 1.42(4)
C4 C404 1.34(3)
C4 C400 1.37(3)
C400 C401 1.43(4)
C401 C402 1.39(4)
C402 C403 1.34(4)
C403 C404 1.36(4)
C5 C504 1.41(3)
C5 C500 1.41(3)
C500 C501 1.44(4)
C501 C502 1.40(4)
C502 C503 1.39(4)
C503 C504 1.41(4)
C6 C600 1.38(4)
C6 C604 1.39(4)
C600 C601 1.38(4)
C601 C602 1.30(4)
C602 C603 1.42(4)
C603 C604 1.44(4)
C1S C6S 1.33(6)
C1S C2S 1.43(2)
C2S C3S 1.43(2)
C2S C4S 1.92(8)
C3S C4S 1.44(2)
C4S C5S 1.42(2)
C5S C6S 1.43(2)
C6S C7S 1.42(2)
C8S C9S 1.41(7)
C8S C13S 1.41(9)
C9S C10S 1.49(9)
C10S C11S 1.44(12)
C10S C14S 2.00(11)
C11S C12S 1.18(12)
C11S C14S 1.37(11)
C12S C13S 1.58(9)
